data_1527069
loop_
_publ_author_name
'Akesson, G.'
'Rost, E.'

_publ_section_title
;
 The crystal structure of Fe0.28 Ni0.28 Te0.44
;
_journal_name_full 'Acta Chemica Scandinavica (1-27,1973-42,1988)'
_journal_page_first 79
_journal_page_last 84
_journal_volume 27
_journal_year 1973
_chemical_formula_sum 'Fe3.808 Ni3.808 Te5.984'
_chemical_name_systematic '((Fe0.28 Ni0.28) Te0.44)13.6'
_space_group_IT_number 160
_symmetry_space_group_name_Hall 'R 3 -2"'
_symmetry_space_group_name_H-M 'R 3 m :H'
_cell_angle_alpha 90
_cell_angle_beta 90
_cell_angle_gamma 120
_cell_formula_units_Z 1
_cell_length_a 3.972
_cell_length_b 3.972
_cell_length_c 20.34
_cell_volume 277.907
_citation_journal_id_ASTM ACSAA4
_cod_data_source_file Akesson_ACSAA4_1973_1224.cif
_cod_data_source_block Fe3.808Ni3.808Te5.984
_cod_original_cell_volume 277.9073
_cod_database_code 1527069

loop_
_symmetry_equiv_pos_as_xyz
x,y,z
-y,x-y,z
-x+y,-x,z
-y,-x,z
x,x-y,z
-x+y,y,z
x+2/3,y+1/3,z+1/3
-y+2/3,x-y+1/3,z+1/3
-x+y+2/3,-x+1/3,z+1/3
-y+2/3,-x+1/3,z+1/3
x+2/3,x-y+1/3,z+1/3
-x+y+2/3,y+1/3,z+1/3
x+1/3,y+2/3,z+2/3
-y+1/3,x-y+2/3,z+2/3
-x+y+1/3,-x+2/3,z+2/3
-y+1/3,-x+2/3,z+2/3
x+1/3,x-y+2/3,z+2/3
-x+y+1/3,y+2/3,z+2/3

loop_
_atom_site_label
_atom_site_type_symbol
_atom_site_fract_x
_atom_site_fract_y
_atom_site_fract_z
_atom_site_occupancy
_atom_site_U_iso_or_equiv
Ni3 Ni 0 0 0.607 0.421 0.0
Ni1 Ni 0 0 0.231 0.421 0.0
Fe1 Fe 0 0 0.231 0.421 0.0
Fe3 Fe 0 0 0.607 0.421 0.0
Te2 Te 0 0 0.4825 1 0.0
Te1 Te 0 0 0 1 0.0
Ni2 Ni 0 0 0.868 0.421 0.0
Fe2 Fe 0 0 0.868 0.421 0.0
